data_2108298
loop_
_publ_author_name
'Berger, Gilles'
'Soubhye, Jalal'
'Wintjens, Ren\'e'
'Robeyns, Koen'
'Meyer, Franck'

_publ_section_title
;
 Crystal packing and theoretical analysis of halogen- and hydrogen-bonded
 hydrazones from pharmaceuticals. Evidence of type I and II halogen bonds
 in extended chains of dichloromethane
;
_journal_issue 6
_journal_name_full 'Acta Crystallographica Section B'
_journal_page_first
;
;
_journal_paper_doi 10.1107/S2052520618014221
_journal_volume 74
_journal_year 2018
_chemical_formula_moiety 'C15 H11 Br N4'
_chemical_formula_sum 'C15 H11 Br N4'
_chemical_formula_weight 327.19
_space_group_crystal_system monoclinic
_space_group_IT_number 14
_space_group_name_Hall '-P 2ybc'
_space_group_name_H-M_alt 'P 1 21/c 1'
_symmetry_space_group_name_Hall '-P 2ybc'
_symmetry_space_group_name_H-M 'P 1 21/c 1'
_atom_sites_solution_hydrogens geom
_audit_creation_method SHELXL-2014/7
_cell_angle_alpha 90
_cell_angle_beta 105.810(5)
_cell_angle_gamma 90
_cell_formula_units_Z 4
_cell_length_a 14.8761(7)
_cell_length_b 4.0269(2)
_cell_length_c 23.1830(12)
_cell_measurement_reflns_used 6643
_cell_measurement_temperature 297(2)
_cell_measurement_theta_max 26.0520
_cell_measurement_theta_min 3.5490
_cell_volume 1336.23(12)
_computing_cell_refinement
;
CrysAlisPro, Agilent Technologies,
Version 1.171.37.35 (release 13-08-2014 CrysAlis171 .NET)
(compiled Aug 13 2014,18:06:01)
;
_computing_data_collection MAR
_computing_data_reduction
;
CrysAlisPro, Agilent Technologies,
Version 1.171.37.35 (release 13-08-2014 CrysAlis171 .NET)
(compiled Aug 13 2014,18:06:01)
;
_computing_molecular_graphics 'MERCURY (Macrae et al., 2008)'
_computing_publication_material
;

'MERCURY (Macrae et al., 2008), Platon (Spek, 2009)'



;
_computing_structure_refinement 'SHELXL-2014/7 (Sheldrick, 2014)'
_computing_structure_solution 'SHELXT (Sheldrick, 2015)'
_diffrn_ambient_temperature 297(2)
_diffrn_measured_fraction_theta_full 0.983
_diffrn_measured_fraction_theta_max 0.980
_diffrn_measurement_device_type 'MAR345 image plate'
_diffrn_measurement_method '135 images, \D\F 2.0\% '
_diffrn_radiation_monochromator 'Xenocs Fox3D mirror'
_diffrn_radiation_type MoK\a
_diffrn_radiation_wavelength 0.71073
_diffrn_reflns_av_R_equivalents 0.0489
_diffrn_reflns_av_unetI/netI 0.0274
_diffrn_reflns_Laue_measured_fraction_full 0.983
_diffrn_reflns_Laue_measured_fraction_max 0.980
_diffrn_reflns_limit_h_max 18
_diffrn_reflns_limit_h_min -18
_diffrn_reflns_limit_k_max 4
_diffrn_reflns_limit_k_min -4
_diffrn_reflns_limit_l_max 28
_diffrn_reflns_limit_l_min -28
_diffrn_reflns_number 12533
_diffrn_reflns_point_group_measured_fraction_full 0.983
_diffrn_reflns_point_group_measured_fraction_max 0.980
_diffrn_reflns_theta_full 25.242
_diffrn_reflns_theta_max 26.177
_diffrn_reflns_theta_min 3.541
_diffrn_source 'Rigaku UltraX 18 rotating anode'
_exptl_absorpt_coefficient_mu 3.071
_exptl_absorpt_correction_T_max 1.00000
_exptl_absorpt_correction_T_min 0.37783
_exptl_absorpt_correction_type multi-scan
_exptl_absorpt_process_details
;
CrysAlisPro, Agilent Technologies,
Version 1.171.37.35 (release 13-08-2014 CrysAlis171 .NET)
(compiled Aug 13 2014,18:06:01)
Empirical absorption correction using spherical harmonics,
 implemented in SCALE3 ABSPACK scaling algorithm.
;
_exptl_crystal_colour yellow
_exptl_crystal_density_diffrn 1.626
_exptl_crystal_description rod
_exptl_crystal_F_000 656
_exptl_crystal_size_max 0.50
_exptl_crystal_size_mid 0.12
_exptl_crystal_size_min 0.07
_refine_diff_density_max 0.409
_refine_diff_density_min -0.491
_refine_diff_density_rms 0.051
_refine_ls_extinction_method none
_refine_ls_goodness_of_fit_ref 1.079
_refine_ls_hydrogen_treatment constr
_refine_ls_matrix_type full
_refine_ls_number_parameters 181
_refine_ls_number_reflns 2600
_refine_ls_number_restraints 0
_refine_ls_restrained_S_all 1.079
_refine_ls_R_factor_all 0.0433
_refine_ls_R_factor_gt 0.0384
_refine_ls_shift/su_max 0.001
_refine_ls_shift/su_mean 0.000
_refine_ls_structure_factor_coef Fsqd
_refine_ls_weighting_details 'w=1/[\s^2^(Fo^2^)+(0.0599P)^2^+0.5605P] where P=(Fo^2^+2Fc^2^)/3'
_refine_ls_weighting_scheme calc
_refine_ls_wR_factor_gt 0.1073
_refine_ls_wR_factor_ref 0.1112
_reflns_Friedel_coverage 0.000
_reflns_number_gt 2284
_reflns_number_total 2600
_reflns_threshold_expression 'I > 2\s(I)'
_cod_data_source_file lo5039sup1.cif
_cod_data_source_block HyBr
_cod_original_cell_volume 1336.24(12)
_cod_database_code 2108298
_shelx_shelxl_version_number 2014/7
_shelx_space_group_comment
;
The symmetry employed for this shelxl refinement is uniquely defined
by the following loop, which should always be used as a source of
symmetry information in preference to the above space-group names.
They are only intended as comments.
;

loop_
_space_group_symop_operation_xyz
'x, y, z'
'-x, y+1/2, -z+1/2'
'-x, -y, -z'
'x, -y-1/2, z-1/2'

loop_
_atom_site_label
_atom_site_type_symbol
_atom_site_fract_x
_atom_site_fract_y
_atom_site_fract_z
_atom_site_U_iso_or_equiv
_atom_site_adp_type
_atom_site_occupancy
_atom_site_site_symmetry_order
_atom_site_calc_flag
_atom_site_refinement_flags_posn
_atom_site_refinement_flags_adp
Br1 Br 0.96756(2) 0.58076(10) 0.82238(2) 0.07469(18) Uani 1 1 d . .
C2 C 0.84000(18) 0.5188(7) 0.78026(12) 0.0501(6) Uani 1 1 d . .
C3 C 0.78232(19) 0.3540(7) 0.80791(11) 0.0524(6) Uani 1 1 d . .
H3 H 0.8061 0.2669 0.8462 0.063 Uiso 1 1 calc R U
C4 C 0.68893(19) 0.3190(7) 0.77837(11) 0.0511(6) Uani 1 1 d . .
H4 H 0.6497 0.2072 0.7969 0.061 Uiso 1 1 calc R U
C5 C 0.65269(18) 0.4500(6) 0.72087(11) 0.0445(5) Uani 1 1 d . .
C6 C 0.71300(19) 0.6132(6) 0.69396(11) 0.0511(6) Uani 1 1 d . .
H6 H 0.6900 0.6986 0.6555 0.061 Uiso 1 1 calc R U
C7 C 0.80671(19) 0.6507(7) 0.72344(11) 0.0541(6) Uani 1 1 d . .
H7 H 0.8465 0.7625 0.7053 0.065 Uiso 1 1 calc R U
C8 C 0.55325(19) 0.4074(6) 0.69022(11) 0.0482(6) Uani 1 1 d . .
H8 H 0.5164 0.2807 0.7084 0.058 Uiso 1 1 calc R U
N9 N 0.51604(14) 0.5390(5) 0.63948(9) 0.0471(5) Uani 1 1 d . .
N10 N 0.42153(14) 0.4587(5) 0.61789(9) 0.0479(5) Uani 1 1 d . .
C11 C 0.38520(16) 0.5713(6) 0.56375(10) 0.0416(5) Uani 1 1 d . .
N12 N 0.43243(13) 0.7541(6) 0.53221(9) 0.0473(5) Uani 1 1 d . .
H12 H 0.4890 0.8072 0.5505 0.057 Uiso 1 1 calc R U
N13 N 0.39918(16) 0.8617(6) 0.47452(9) 0.0523(5) Uani 1 1 d . .
C14 C 0.31429(18) 0.7856(7) 0.44714(11) 0.0512(6) Uani 1 1 d . .
H14 H 0.2911 0.8534 0.4075 0.061 Uiso 1 1 calc R U
C15 C 0.25314(17) 0.6031(6) 0.47371(11) 0.0466(5) Uani 1 1 d . .
C16 C 0.16031(19) 0.5311(7) 0.44273(13) 0.0573(6) Uani 1 1 d . .
H16 H 0.1371 0.5946 0.4029 0.069 Uiso 1 1 calc R U
C17 C 0.10373(19) 0.3672(8) 0.47111(15) 0.0645(7) Uani 1 1 d . .
H17 H 0.0418 0.3237 0.4507 0.077 Uiso 1 1 calc R U
C18 C 0.13881(19) 0.2659(8) 0.53040(14) 0.0629(7) Uani 1 1 d . .
H18 H 0.1000 0.1547 0.5493 0.076 Uiso 1 1 calc R U
C19 C 0.22996(19) 0.3279(7) 0.56127(12) 0.0524(6) Uani 1 1 d . .
H19 H 0.2529 0.2568 0.6007 0.063 Uiso 1 1 calc R U
C20 C 0.28799(16) 0.4984(6) 0.53313(11) 0.0426(5) Uani 1 1 d . .

loop_
_atom_site_aniso_label
_atom_site_aniso_U_11
_atom_site_aniso_U_22
_atom_site_aniso_U_33
_atom_site_aniso_U_23
_atom_site_aniso_U_13
_atom_site_aniso_U_12
Br1 0.0510(2) 0.0902(3) 0.0719(2) -0.00538(16) -0.00184(15) -0.00186(13)
C2 0.0473(13) 0.0529(13) 0.0462(13) -0.0078(11) 0.0059(10) 0.0038(10)
C3 0.0571(14) 0.0575(14) 0.0387(11) 0.0029(11) 0.0066(10) 0.0056(11)
C4 0.0567(14) 0.0560(14) 0.0420(12) 0.0053(11) 0.0156(10) 0.0014(11)
C5 0.0474(13) 0.0466(12) 0.0382(11) -0.0022(10) 0.0093(9) 0.0028(10)
C6 0.0571(14) 0.0561(14) 0.0382(11) 0.0064(10) 0.0101(10) 0.0000(11)
C7 0.0528(14) 0.0621(15) 0.0468(13) 0.0026(12) 0.0125(11) -0.0054(12)
C8 0.0506(13) 0.0518(14) 0.0430(12) 0.0005(10) 0.0144(10) -0.0001(10)
N9 0.0420(10) 0.0555(11) 0.0422(10) -0.0016(9) 0.0084(8) -0.0012(9)
N10 0.0436(11) 0.0569(12) 0.0428(10) -0.0012(9) 0.0112(9) -0.0019(9)
C11 0.0412(11) 0.0456(12) 0.0399(11) -0.0043(9) 0.0143(9) 0.0018(9)
N12 0.0386(10) 0.0598(12) 0.0444(10) 0.0007(9) 0.0128(8) -0.0038(9)
N13 0.0549(12) 0.0604(13) 0.0439(10) 0.0025(10) 0.0176(9) -0.0019(10)
C14 0.0521(14) 0.0599(15) 0.0398(11) 0.0034(11) 0.0097(10) 0.0039(12)
C15 0.0429(12) 0.0480(13) 0.0483(12) -0.0062(10) 0.0113(10) 0.0034(9)
C16 0.0457(14) 0.0657(16) 0.0526(14) -0.0050(13) 0.0000(11) 0.0053(12)
C17 0.0383(13) 0.0728(18) 0.0768(18) -0.0149(15) 0.0062(12) -0.0053(12)
C18 0.0489(14) 0.0689(18) 0.0757(18) -0.0090(15) 0.0249(13) -0.0134(13)
C19 0.0524(14) 0.0560(14) 0.0520(13) -0.0051(12) 0.0195(11) -0.0067(12)
C20 0.0401(11) 0.0437(11) 0.0453(12) -0.0064(10) 0.0137(9) 0.0009(9)

loop_
_atom_type_symbol
_atom_type_description
_atom_type_scat_dispersion_real
_atom_type_scat_dispersion_imag
_atom_type_scat_source
C C 0.0033 0.0016 'International Tables Vol C Tables 4.2.6.8 and 6.1.1.4'
H H 0.0000 0.0000 'International Tables Vol C Tables 4.2.6.8 and 6.1.1.4'
N N 0.0061 0.0033 'International Tables Vol C Tables 4.2.6.8 and 6.1.1.4'
Br Br -0.2901 2.4595 'International Tables Vol C Tables 4.2.6.8 and 6.1.1.4'

loop_
_geom_angle_atom_site_label_1
_geom_angle_atom_site_label_2
_geom_angle_atom_site_label_3
_geom_angle
C3 C2 C7 121.6(2)
C3 C2 Br1 119.1(2)
C7 C2 Br1 119.2(2)
C2 C3 C4 119.4(2)
C2 C3 H3 120.3
C4 C3 H3 120.3
C3 C4 C5 120.7(2)
C3 C4 H4 119.7
C5 C4 H4 119.7
C6 C5 C4 118.6(2)
C6 C5 C8 121.8(2)
C4 C5 C8 119.6(2)
C7 C6 C5 121.1(2)
C7 C6 H6 119.4
C5 C6 H6 119.4
C2 C7 C6 118.7(2)
C2 C7 H7 120.6
C6 C7 H7 120.6
N9 C8 C5 121.8(2)
N9 C8 H8 119.1
C5 C8 H8 119.1
C8 N9 N10 112.2(2)
C11 N10 N9 112.15(19)
N10 C11 N12 124.5(2)
N10 C11 C20 119.6(2)
N12 C11 C20 115.9(2)
C11 N12 N13 126.6(2)
C11 N12 H12 116.7
N13 N12 H12 116.7
C14 N13 N12 116.9(2)
N13 C14 C15 124.3(2)
N13 C14 H14 117.9
C15 C14 H14 117.9
C20 C15 C16 119.4(2)
C20 C15 C14 118.0(2)
C16 C15 C14 122.5(2)
C17 C16 C15 120.1(3)
C17 C16 H16 119.9
C15 C16 H16 119.9
C16 C17 C18 120.1(3)
C16 C17 H17 120.0
C18 C17 H17 120.0
C19 C18 C17 120.8(3)
C19 C18 H18 119.6
C17 C18 H18 119.6
C18 C19 C20 119.6(3)
C18 C19 H19 120.2
C20 C19 H19 120.2
C19 C20 C15 119.9(2)
C19 C20 C11 122.0(2)
C15 C20 C11 118.2(2)

loop_
_geom_bond_atom_site_label_1
_geom_bond_atom_site_label_2
_geom_bond_distance
Br1 C2 1.899(3)
C2 C3 1.374(4)
C2 C7 1.381(4)
C3 C4 1.379(4)
C3 H3 0.9300
C4 C5 1.398(3)
C4 H4 0.9300
C5 C6 1.390(4)
C5 C8 1.466(4)
C6 C7 1.383(4)
C6 H6 0.9300
C7 H7 0.9300
C8 N9 1.271(3)
C8 H8 0.9300
N9 N10 1.396(3)
N10 C11 1.305(3)
C11 N12 1.360(3)
C11 C20 1.457(3)
N12 N13 1.364(3)
N12 H12 0.8600
N13 C14 1.286(3)
C14 C15 1.433(4)
C14 H14 0.9300
C15 C20 1.398(4)
C15 C16 1.402(4)
C16 C17 1.371(4)
C16 H16 0.9300
C17 C18 1.392(5)
C17 H17 0.9300
C18 C19 1.373(4)
C18 H18 0.9300
C19 C20 1.396(4)
C19 H19 0.9300

loop_
_geom_torsion_atom_site_label_1
_geom_torsion_atom_site_label_2
_geom_torsion_atom_site_label_3
_geom_torsion_atom_site_label_4
_geom_torsion
C7 C2 C3 C4 0.0(4)
Br1 C2 C3 C4 177.6(2)
C2 C3 C4 C5 -0.1(4)
C3 C4 C5 C6 0.6(4)
C3 C4 C5 C8 179.6(2)
C4 C5 C6 C7 -0.9(4)
C8 C5 C6 C7 -179.9(2)
C3 C2 C7 C6 -0.3(4)
Br1 C2 C7 C6 -177.9(2)
C5 C6 C7 C2 0.8(4)
C6 C5 C8 N9 -5.4(4)
C4 C5 C8 N9 175.7(2)
C5 C8 N9 N10 178.3(2)
C8 N9 N10 C11 -174.8(2)
N9 N10 C11 N12 -1.8(3)
N9 N10 C11 C20 177.41(19)
N10 C11 N12 N13 176.1(2)
C20 C11 N12 N13 -3.1(3)
C11 N12 N13 C14 0.7(4)
N12 N13 C14 C15 1.3(4)
N13 C14 C15 C20 -0.5(4)
N13 C14 C15 C16 178.6(3)
C20 C15 C16 C17 1.7(4)
C14 C15 C16 C17 -177.4(3)
C15 C16 C17 C18 -1.3(4)
C16 C17 C18 C19 0.0(5)
C17 C18 C19 C20 0.8(4)
C18 C19 C20 C15 -0.3(4)
C18 C19 C20 C11 179.9(2)
C16 C15 C20 C19 -0.9(4)
C14 C15 C20 C19 178.2(2)
C16 C15 C20 C11 178.8(2)
C14 C15 C20 C11 -2.0(3)
N10 C11 C20 C19 4.1(4)
N12 C11 C20 C19 -176.7(2)
N10 C11 C20 C15 -175.6(2)
N12 C11 C20 C15 3.6(3)
